data_7237920
loop_
_publ_author_name
'Mart\'in, Ra\'ul'
'Prieto, Pilar'
'Carrillo, Jos\'e R.'
'Rodr\'iguez, Ana M.'
'de Cozar, Abel'
'Boj, Pedro G.'
'D\'iaz-Garc\'ia, Mar\'ia A.'
'Ram\'irez, Manuel G.'

_publ_section_title
;
 Design, synthesis and amplified spontaneous emission of
 1,2,5-benzothiadiazole derivatives
;
_journal_issue 32
_journal_name_full 'Journal of Materials Chemistry C'
_journal_page_first 9996
_journal_paper_doi 10.1039/C9TC03148K
_journal_volume 7
_journal_year 2019
_chemical_formula_moiety 'C46 H26 N4 S, 2(C H Cl3)'
_chemical_formula_sum 'C48 H28 Cl6 N4 S'
_chemical_formula_weight 905.50
_space_group_crystal_system monoclinic
_space_group_IT_number 14
_space_group_name_Hall '-P 2ybc'
_space_group_name_H-M_alt 'P 1 21/c 1'
_atom_sites_solution_hydrogens geom
_audit_creation_method SHELXL-2013
_audit_update_record
;
2019-04-29 deposited with the CCDC.	2019-07-22 downloaded from the CCDC.
;
_cell_angle_alpha 90
_cell_angle_beta 95.537(3)
_cell_angle_gamma 90
_cell_formula_units_Z 4
_cell_length_a 11.8955(16)
_cell_length_b 17.813(2)
_cell_length_c 20.278(3)
_cell_measurement_reflns_used 1880
_cell_measurement_temperature 290(2)
_cell_measurement_theta_max 29.57
_cell_measurement_theta_min 2.370
_cell_volume 4276.7(10)
_computing_cell_refinement 'Bruker SAINT V8.37 (Bruker AXS Inc. 2016)'
_computing_data_collection 'Bruker APEX'
_computing_data_reduction 'Bruker SAINT V8.37 (Bruker AXS Inc. 2016)'
_computing_molecular_graphics 'WINGX v2014.1 (Farrugia, 2012)'
_computing_publication_material 'WINGX v2014.1 (Farrugia, 2012)'
_computing_structure_refinement 'SHELXL-2013/4 (Sheldrick, 2013)'
_computing_structure_solution 'SHELXS-2013/4 (Sheldrick, 2013)'
_diffrn_ambient_temperature 290(2)
_diffrn_measured_fraction_theta_full 0.962
_diffrn_measured_fraction_theta_max 0.991
_diffrn_measurement_device_type 'CCD area detector, APEX'
_diffrn_measurement_method 'omega scans'
_diffrn_radiation_type MoK\a
_diffrn_radiation_wavelength 0.71073
_diffrn_reflns_av_R_equivalents 0.1165
_diffrn_reflns_av_unetI/netI 0.1464
_diffrn_reflns_Laue_measured_fraction_full 0.962
_diffrn_reflns_Laue_measured_fraction_max 0.991
_diffrn_reflns_limit_h_max 14
_diffrn_reflns_limit_h_min -14
_diffrn_reflns_limit_k_max 21
_diffrn_reflns_limit_k_min -19
_diffrn_reflns_limit_l_max 24
_diffrn_reflns_limit_l_min -18
_diffrn_reflns_number 23480
_diffrn_reflns_point_group_measured_fraction_full 0.962
_diffrn_reflns_point_group_measured_fraction_max 0.991
_diffrn_reflns_theta_full 25.242
_diffrn_reflns_theta_max 24.999
_diffrn_reflns_theta_min 2.225
_exptl_absorpt_coefficient_mu 0.491
_exptl_absorpt_correction_T_max 0.746
_exptl_absorpt_correction_T_min 0.679
_exptl_absorpt_correction_type multi-scan
_exptl_absorpt_process_details SADABS
_exptl_crystal_colour yellow
_exptl_crystal_density_diffrn 1.406
_exptl_crystal_description plate
_exptl_crystal_F_000 1848
_exptl_crystal_size_max 0.120
_exptl_crystal_size_mid 0.080
_exptl_crystal_size_min 0.040
_refine_diff_density_max 0.791
_refine_diff_density_min -0.448
_refine_diff_density_rms 0.063
_refine_ls_extinction_method none
_refine_ls_goodness_of_fit_ref 0.945
_refine_ls_hydrogen_treatment constr
_refine_ls_matrix_type full
_refine_ls_number_parameters 532
_refine_ls_number_reflns 7454
_refine_ls_number_restraints 0
_refine_ls_restrained_S_all 0.945
_refine_ls_R_factor_all 0.2317
_refine_ls_R_factor_gt 0.0898
_refine_ls_shift/su_max 0.000
_refine_ls_shift/su_mean 0.000
_refine_ls_structure_factor_coef Fsqd
_refine_ls_weighting_details 'w=1/[\s^2^(Fo^2^)+(0.1428P)^2^] where P=(Fo^2^+2Fc^2^)/3'
_refine_ls_weighting_scheme calc
_refine_ls_wR_factor_gt 0.2264
_refine_ls_wR_factor_ref 0.2921
_reflns_Friedel_coverage 0.000
_reflns_number_gt 2759
_reflns_number_total 7454
_reflns_threshold_expression 'I > 2\s(I)'
_cod_data_source_file c9tc03148k2.cif
_cod_data_source_block 3c
_cod_original_cell_volume 4276.9(10)
_cod_original_sg_symbol_H-M 'P 21/c'
_cod_database_code 7237920
_shelx_space_group_comment
;
The symmetry employed for this shelxl refinement is uniquely defined
by the following loop, which should always be used as a source of
symmetry information in preference to the above space-group names.
They are only intended as comments.
;
_shelx_estimated_absorpt_t_min 0.943
_shelx_estimated_absorpt_t_max 0.981
_shelxl_version_number 2013-4

loop_
_space_group_symop_operation_xyz
'x, y, z'
'-x, y+1/2, -z+1/2'
'-x, -y, -z'
'x, -y-1/2, z-1/2'

loop_
_atom_site_label
_atom_site_type_symbol
_atom_site_fract_x
_atom_site_fract_y
_atom_site_fract_z
_atom_site_U_iso_or_equiv
_atom_site_adp_type
_atom_site_occupancy
_atom_site_site_symmetry_order
_atom_site_calc_flag
_atom_site_refinement_flags_posn
_atom_site_refinement_flags_adp
S1 S 0.76035(15) 0.32995(11) 0.23710(11) 0.0849(7) Uani 1 1 d . .
Cl1 Cl 1.4425(3) 0.29365(17) 0.30115(13) 0.1447(11) Uani 1 1 d . .
Cl2 Cl 1.4520(2) 0.28421(15) 0.44320(12) 0.1170(9) Uani 1 1 d . .
Cl5 Cl 0.9547(3) 0.2406(2) 0.92420(19) 0.1889(16) Uani 1 1 d . .
Cl4 Cl 1.0130(3) 0.27030(18) 0.79531(15) 0.1661(14) Uani 1 1 d . .
Cl6 Cl 1.1556(3) 0.1813(2) 0.8844(2) 0.220(2) Uani 1 1 d . .
N3 N 1.5305(4) 0.5966(3) 0.3859(3) 0.0568(14) Uani 1 1 d . .
N4 N -0.0606(4) 0.4404(3) 0.1028(2) 0.0578(14) Uani 1 1 d . .
N1 N 0.8538(4) 0.3931(3) 0.2607(3) 0.0701(16) Uani 1 1 d . .
C15 C 1.5806(4) 0.6675(4) 0.3922(3) 0.0503(16) Uani 1 1 d . .
C7 C 0.9677(5) 0.5377(4) 0.2949(3) 0.0639(18) Uani 1 1 d . .
C1 C 0.8016(5) 0.4594(4) 0.2562(3) 0.0569(17) Uani 1 1 d . .
C11 C 1.3601(5) 0.6164(4) 0.3108(3) 0.0597(17) Uani 1 1 d . .
H11 H 1.4009 0.6471 0.2846 0.072 Uiso 1 1 calc R U
C12 C 1.4131(4) 0.5825(4) 0.3663(3) 0.0556(17) Uani 1 1 d . .
C29 C 0.2810(5) 0.4864(4) 0.1628(3) 0.0579(17) Uani 1 1 d . .
C10 C 1.2459(5) 0.6048(4) 0.2938(3) 0.0622(18) Uani 1 1 d . .
H10 H 1.2104 0.6293 0.2571 0.075 Uiso 1 1 calc R U
N2 N 0.6508(4) 0.3815(3) 0.2201(3) 0.0717(16) Uani 1 1 d . .
C32 C 0.0544(5) 0.4577(4) 0.1248(3) 0.0559(16) Uani 1 1 d . .
C30 C 0.2268(5) 0.5219(4) 0.1076(3) 0.0605(18) Uani 1 1 d . .
H30 H 0.2663 0.5555 0.0835 0.073 Uiso 1 1 calc R U
C42 C -0.1040(5) 0.3689(4) 0.0927(3) 0.0588(18) Uani 1 1 d . .
C5 C 0.7781(5) 0.5917(4) 0.2635(3) 0.0647(18) Uani 1 1 d . .
H5 H 0.8074 0.6392 0.2736 0.078 Uiso 1 1 calc R U
C3 C 0.6130(5) 0.5168(4) 0.2236(3) 0.0575(17) Uani 1 1 d . .
C16 C 1.5328(5) 0.7382(4) 0.3796(3) 0.0609(18) Uani 1 1 d . .
H16 H 1.4569 0.7437 0.3647 0.073 Uiso 1 1 calc R U
C9 C 1.1836(5) 0.5578(4) 0.3301(3) 0.0609(18) Uani 1 1 d . .
C2 C 0.6839(5) 0.4526(4) 0.2325(3) 0.0534(17) Uani 1 1 d . .
C22 C 1.6127(5) 0.5422(4) 0.4047(3) 0.0575(17) Uani 1 1 d . .
C21 C 1.7151(5) 0.5799(4) 0.4225(3) 0.0605(18) Uani 1 1 d . .
C8 C 1.0650(5) 0.5466(4) 0.3120(3) 0.0662(19) Uani 1 1 d . .
C13 C 1.3515(5) 0.5354(4) 0.4045(3) 0.0655(18) Uani 1 1 d . .
H13 H 1.3865 0.5120 0.4420 0.079 Uiso 1 1 calc R U
C43 C -0.0493(6) 0.2997(4) 0.1028(4) 0.074(2) Uani 1 1 d . .
H43 H 0.0263 0.2968 0.1191 0.089 Uiso 1 1 calc R U
C40 C -0.2457(5) 0.4522(4) 0.0654(3) 0.0582(17) Uani 1 1 d . .
C33 C 0.1070(5) 0.4245(4) 0.1809(3) 0.0588(17) Uani 1 1 d . .
H33 H 0.0663 0.3926 0.2061 0.071 Uiso 1 1 calc R U
C4 C 0.6623(5) 0.5854(4) 0.2404(3) 0.0601(17) Uani 1 1 d . .
H4 H 0.6181 0.6285 0.2364 0.072 Uiso 1 1 calc R U
C34 C 0.2188(5) 0.4381(4) 0.1998(3) 0.0641(18) Uani 1 1 d . .
H34 H 0.2536 0.4151 0.2376 0.077 Uiso 1 1 calc R U
C20 C 1.6940(5) 0.6588(4) 0.4161(3) 0.0532(16) Uani 1 1 d . .
C41 C -0.2189(5) 0.3744(4) 0.0692(3) 0.0624(19) Uani 1 1 d . .
C28 C 0.3986(5) 0.4984(4) 0.1834(3) 0.070(2) Uani 1 1 d . .
C27 C 0.4961(5) 0.5065(4) 0.2006(3) 0.0664(19) Uani 1 1 d . .
C14 C 1.2390(5) 0.5238(4) 0.3861(3) 0.0670(19) Uani 1 1 d . .
H14 H 1.1983 0.4924 0.4116 0.080 Uiso 1 1 calc R U
C31 C 0.1156(5) 0.5075(4) 0.0887(3) 0.0600(17) Uani 1 1 d . .
H31 H 0.0802 0.5310 0.0513 0.072 Uiso 1 1 calc R U
C6 C 0.8484(5) 0.5315(4) 0.2717(3) 0.0577(17) Uani 1 1 d . .
C17 C 1.6032(6) 0.7996(4) 0.3903(4) 0.0713(19) Uani 1 1 d . .
H17 H 1.5739 0.8474 0.3818 0.086 Uiso 1 1 calc R U
C35 C -0.1475(4) 0.4938(4) 0.0859(3) 0.0537(17) Uani 1 1 d . .
C26 C 1.8117(5) 0.5365(5) 0.4417(3) 0.073(2) Uani 1 1 d . .
H26 H 1.8801 0.5597 0.4550 0.088 Uiso 1 1 calc R U
C38 C -0.3455(6) 0.5694(5) 0.0480(4) 0.086(2) Uani 1 1 d . .
H38 H -0.4108 0.5960 0.0341 0.103 Uiso 1 1 calc R U
C36 C -0.1467(5) 0.5704(4) 0.0888(3) 0.0684(19) Uani 1 1 d . .
H36 H -0.0812 0.5963 0.1035 0.082 Uiso 1 1 calc R U
C19 C 1.7625(6) 0.7224(5) 0.4268(4) 0.077(2) Uani 1 1 d . .
H19 H 1.8381 0.7175 0.4428 0.093 Uiso 1 1 calc R U
C37 C -0.2459(7) 0.6085(5) 0.0695(4) 0.088(2) Uani 1 1 d . .
H37 H -0.2467 0.6607 0.0708 0.106 Uiso 1 1 calc R U
C39 C -0.3471(5) 0.4931(5) 0.0472(3) 0.076(2) Uani 1 1 d . .
H39 H -0.4141 0.4676 0.0349 0.091 Uiso 1 1 calc R U
C23 C 1.6060(6) 0.4651(5) 0.4022(4) 0.079(2) Uani 1 1 d . .
H23 H 1.5384 0.4412 0.3883 0.095 Uiso 1 1 calc R U
C18 C 1.7164(6) 0.7922(5) 0.4133(4) 0.081(2) Uani 1 1 d . .
H18 H 1.7614 0.8347 0.4196 0.098 Uiso 1 1 calc R U
C46 C -0.2799(6) 0.3086(5) 0.0547(4) 0.076(2) Uani 1 1 d . .
H46 H -0.3561 0.3109 0.0393 0.092 Uiso 1 1 calc R U
C25 C 1.8041(7) 0.4599(6) 0.4408(4) 0.092(3) Uani 1 1 d . .
H25 H 1.8676 0.4311 0.4537 0.110 Uiso 1 1 calc R U
C48 C 1.0186(7) 0.2035(5) 0.8590(4) 0.105(3) Uani 1 1 d . .
H48 H 0.9782 0.1581 0.8429 0.127 Uiso 1 1 calc R U
C24 C 1.7021(7) 0.4246(5) 0.4207(4) 0.088(2) Uani 1 1 d . .
H24 H 1.6990 0.3725 0.4197 0.106 Uiso 1 1 calc R U
C45 C -0.2268(7) 0.2407(5) 0.0631(4) 0.090(2) Uani 1 1 d . .
H45 H -0.2671 0.1969 0.0526 0.108 Uiso 1 1 calc R U
C47 C 1.4762(9) 0.2414(6) 0.3714(5) 0.136(4) Uani 1 1 d . .
H47 H 1.4252 0.1981 0.3675 0.163 Uiso 1 1 calc R U
C44 C -0.1122(7) 0.2361(4) 0.0874(4) 0.084(2) Uani 1 1 d . .
H44 H -0.0783 0.1892 0.0933 0.101 Uiso 1 1 calc R U
Cl3 Cl 1.6089(3) 0.20498(18) 0.37171(17) 0.1745(14) Uani 1 1 d . .

loop_
_atom_site_aniso_label
_atom_site_aniso_U_11
_atom_site_aniso_U_22
_atom_site_aniso_U_33
_atom_site_aniso_U_23
_atom_site_aniso_U_13
_atom_site_aniso_U_12
S1 0.0638(12) 0.0763(15) 0.1128(18) -0.0009(12) -0.0001(11) -0.0060(10)
Cl1 0.188(3) 0.154(3) 0.091(2) 0.0352(17) 0.0053(17) -0.0123(19)
Cl2 0.1213(19) 0.148(2) 0.0841(17) -0.0075(15) 0.0190(13) -0.0310(14)
Cl5 0.210(3) 0.192(4) 0.177(3) -0.032(3) 0.077(3) -0.066(3)
Cl4 0.218(3) 0.155(3) 0.119(2) 0.026(2) -0.014(2) -0.081(2)
Cl6 0.169(3) 0.159(3) 0.310(6) -0.058(3) -0.090(3) 0.024(2)
N3 0.039(3) 0.061(4) 0.069(4) 0.000(3) -0.004(2) -0.003(3)
N4 0.035(3) 0.069(4) 0.069(4) -0.003(3) 0.001(2) -0.010(3)
N1 0.047(3) 0.076(5) 0.084(4) 0.003(3) -0.004(3) -0.010(3)
C15 0.039(4) 0.052(5) 0.060(4) -0.004(3) 0.002(3) -0.010(3)
C7 0.053(4) 0.076(5) 0.063(5) -0.011(4) 0.006(3) -0.014(3)
C1 0.047(4) 0.073(5) 0.051(4) 0.011(4) 0.001(3) -0.003(4)
C11 0.049(4) 0.070(5) 0.059(5) 0.000(4) 0.001(3) -0.014(3)
C12 0.037(4) 0.063(5) 0.067(5) -0.010(4) 0.002(3) -0.013(3)
C29 0.042(4) 0.070(5) 0.062(5) -0.019(4) 0.004(3) -0.007(3)
C10 0.046(4) 0.077(5) 0.061(5) -0.006(4) -0.007(3) -0.005(3)
N2 0.047(3) 0.087(5) 0.080(4) 0.001(3) 0.003(3) -0.003(3)
C32 0.044(4) 0.064(5) 0.060(4) -0.003(4) 0.008(3) -0.004(3)
C30 0.046(4) 0.083(5) 0.052(4) 0.000(4) 0.002(3) -0.017(3)
C42 0.043(4) 0.058(5) 0.075(5) 0.002(4) 0.005(3) -0.011(3)
C5 0.058(4) 0.063(5) 0.073(5) -0.002(4) 0.004(3) -0.003(3)
C3 0.049(4) 0.078(6) 0.046(4) 0.002(3) 0.004(3) 0.000(4)
C16 0.042(4) 0.074(5) 0.066(5) -0.006(4) 0.002(3) -0.008(3)
C9 0.044(4) 0.071(5) 0.067(5) -0.013(4) 0.003(3) -0.014(3)
C2 0.040(4) 0.071(5) 0.049(4) -0.004(3) 0.005(3) -0.021(3)
C22 0.056(4) 0.057(5) 0.057(4) -0.002(3) -0.001(3) -0.006(3)
C21 0.041(4) 0.084(6) 0.055(4) 0.007(4) -0.005(3) 0.000(3)
C8 0.044(4) 0.077(5) 0.077(5) -0.014(4) 0.002(3) -0.014(3)
C13 0.053(4) 0.077(5) 0.065(5) 0.002(4) -0.005(3) -0.016(3)
C43 0.055(4) 0.079(6) 0.090(6) -0.011(4) 0.012(4) -0.017(4)
C40 0.052(4) 0.072(5) 0.049(4) 0.003(3) 0.002(3) -0.005(3)
C33 0.042(4) 0.067(5) 0.068(5) 0.006(4) 0.007(3) -0.003(3)
C4 0.050(4) 0.063(5) 0.065(5) 0.009(4) -0.001(3) -0.004(3)
C34 0.053(4) 0.068(5) 0.070(5) 0.003(4) -0.001(3) 0.005(3)
C20 0.043(4) 0.058(5) 0.057(4) 0.006(3) -0.001(3) -0.008(3)
C41 0.044(4) 0.090(6) 0.053(4) -0.005(4) 0.002(3) -0.029(4)
C28 0.046(4) 0.083(5) 0.080(5) -0.015(4) -0.003(3) -0.001(3)
C27 0.045(4) 0.088(6) 0.065(5) -0.005(4) 0.000(3) 0.001(3)
C14 0.062(5) 0.074(5) 0.066(5) -0.001(4) 0.008(4) -0.026(3)
C31 0.052(4) 0.073(5) 0.052(4) 0.002(3) -0.006(3) -0.013(3)
C6 0.045(4) 0.075(5) 0.053(4) -0.011(3) 0.006(3) -0.026(4)
C17 0.072(5) 0.065(5) 0.078(5) -0.006(4) 0.010(4) -0.007(4)
C35 0.036(4) 0.075(6) 0.049(4) -0.001(3) 0.001(3) -0.002(3)
C26 0.058(5) 0.089(6) 0.072(5) 0.009(4) 0.005(3) 0.004(4)
C38 0.061(5) 0.102(7) 0.090(6) -0.006(5) -0.015(4) 0.015(4)
C36 0.059(5) 0.064(6) 0.079(5) -0.012(4) -0.007(3) -0.002(4)
C19 0.049(4) 0.093(7) 0.088(6) 0.005(5) -0.006(4) -0.017(4)
C37 0.083(6) 0.088(6) 0.091(6) -0.011(5) -0.006(4) 0.014(5)
C39 0.037(4) 0.110(7) 0.079(5) 0.002(5) -0.005(3) 0.003(4)
C23 0.070(5) 0.075(6) 0.092(6) 0.009(5) 0.001(4) 0.001(4)
C18 0.063(5) 0.080(6) 0.099(6) 0.005(5) -0.001(4) -0.033(4)
C46 0.061(5) 0.096(7) 0.071(5) 0.006(5) 0.001(4) -0.019(5)
C25 0.077(6) 0.120(8) 0.079(6) 0.020(5) 0.008(4) 0.037(5)
C48 0.108(7) 0.096(7) 0.105(7) -0.009(5) -0.029(5) -0.038(5)
C24 0.104(7) 0.076(6) 0.083(6) 0.002(5) 0.005(5) 0.018(5)
C45 0.086(6) 0.098(8) 0.087(6) -0.010(5) 0.007(5) -0.037(5)
C47 0.155(9) 0.139(10) 0.111(9) 0.003(7) -0.009(7) -0.017(7)
C44 0.085(6) 0.073(6) 0.095(6) -0.002(4) 0.011(5) -0.007(4)
Cl3 0.239(4) 0.145(3) 0.141(3) -0.013(2) 0.022(2) 0.060(2)

loop_
_atom_type_symbol
_atom_type_description
_atom_type_scat_dispersion_real
_atom_type_scat_dispersion_imag
_atom_type_scat_source
C C 0.0033 0.0016 'International Tables Vol C Tables 4.2.6.8 and 6.1.1.4'
H H 0.0000 0.0000 'International Tables Vol C Tables 4.2.6.8 and 6.1.1.4'
N N 0.0061 0.0033 'International Tables Vol C Tables 4.2.6.8 and 6.1.1.4'
Cl Cl 0.1484 0.1585 'International Tables Vol C Tables 4.2.6.8 and 6.1.1.4'
S S 0.1246 0.1234 'International Tables Vol C Tables 4.2.6.8 and 6.1.1.4'

loop_
_geom_angle_atom_site_label_1
_geom_angle_atom_site_label_2
_geom_angle_atom_site_label_3
_geom_angle
N2 S1 N1 100.7(3)
C15 N3 C22 108.6(5)
C15 N3 C12 125.3(5)
C22 N3 C12 126.0(5)
C42 N4 C35 109.2(5)
C42 N4 C32 125.3(5)
C35 N4 C32 125.5(5)
C1 N1 S1 107.1(4)
C16 C15 N3 129.5(5)
C16 C15 C20 121.8(5)
N3 C15 C20 108.7(5)
C8 C7 C6 176.3(7)
N1 C1 C6 127.9(6)
N1 C1 C2 112.3(6)
C6 C1 C2 119.8(6)
C12 C11 C10 119.9(6)
C12 C11 H11 120.0
C10 C11 H11 120.0
C11 C12 C13 119.6(5)
C11 C12 N3 120.4(6)
C13 C12 N3 120.0(6)
C30 C29 C34 118.9(5)
C30 C29 C28 122.0(6)
C34 C29 C28 119.0(6)
C9 C10 C11 121.7(6)
C9 C10 H10 119.2
C11 C10 H10 119.2
C2 N2 S1 106.4(4)
C33 C32 C31 119.1(5)
C33 C32 N4 120.6(6)
C31 C32 N4 120.2(6)
C31 C30 C29 120.2(6)
C31 C30 H30 119.9
C29 C30 H30 119.9
N4 C42 C43 128.9(6)
N4 C42 C41 108.8(6)
C43 C42 C41 122.3(6)
C6 C5 C4 123.0(6)
C6 C5 H5 118.5
C4 C5 H5 118.5
C4 C3 C2 116.5(5)
C4 C3 C27 124.5(6)
C2 C3 C27 119.0(6)
C17 C16 C15 117.2(6)
C17 C16 H16 121.4
C15 C16 H16 121.4
C10 C9 C14 117.5(6)
C10 C9 C8 120.9(6)
C14 C9 C8 121.5(6)
N2 C2 C3 125.1(5)
N2 C2 C1 113.6(6)
C3 C2 C1 121.4(6)
C23 C22 N3 129.9(6)
C23 C22 C21 122.1(6)
N3 C22 C21 107.7(6)
C22 C21 C26 118.1(7)
C22 C21 C20 107.8(5)
C26 C21 C20 134.1(6)
C7 C8 C9 177.7(7)
C14 C13 C12 119.4(6)
C14 C13 H13 120.3
C12 C13 H13 120.3
C44 C43 C42 117.2(7)
C44 C43 H43 121.4
C42 C43 H43 121.4
C35 C40 C39 117.6(7)
C35 C40 C41 108.7(5)
C39 C40 C41 133.7(6)
C34 C33 C32 120.4(6)
C34 C33 H33 119.8
C32 C33 H33 119.8
C3 C4 C5 121.8(6)
C3 C4 H4 119.1
C5 C4 H4 119.1
C33 C34 C29 120.5(6)
C33 C34 H34 119.7
C29 C34 H34 119.7
C19 C20 C15 119.4(6)
C19 C20 C21 133.3(6)
C15 C20 C21 107.2(5)
C46 C41 C42 118.8(7)
C46 C41 C40 134.2(6)
C42 C41 C40 107.0(5)
C27 C28 C29 178.5(7)
C28 C27 C3 178.0(7)
C13 C14 C9 121.9(6)
C13 C14 H14 119.0
C9 C14 H14 119.0
C30 C31 C32 120.7(6)
C30 C31 H31 119.6
C32 C31 H31 119.6
C5 C6 C1 117.5(6)
C5 C6 C7 123.2(6)
C1 C6 C7 119.3(6)
C16 C17 C18 122.0(7)
C16 C17 H17 119.0
C18 C17 H17 119.0
C36 C35 C40 122.6(6)
C36 C35 N4 131.1(5)
C40 C35 N4 106.3(6)
C25 C26 C21 119.6(7)
C25 C26 H26 120.2
C21 C26 H26 120.2
C39 C38 C37 120.6(7)
C39 C38 H38 119.7
C37 C38 H38 119.7
C35 C36 C37 118.4(6)
C35 C36 H36 120.8
C37 C36 H36 120.8
C18 C19 C20 119.0(6)
C18 C19 H19 120.5
C20 C19 H19 120.5
C36 C37 C38 120.9(8)
C36 C37 H37 119.5
C38 C37 H37 119.5
C38 C39 C40 119.7(6)
C38 C39 H39 120.1
C40 C39 H39 120.1
C22 C23 C24 118.1(7)
C22 C23 H23 121.0
C24 C23 H23 121.0
C19 C18 C17 120.6(6)
C19 C18 H18 119.7
C17 C18 H18 119.7
C45 C46 C41 119.5(7)
C45 C46 H46 120.3
C41 C46 H46 120.3
C26 C25 C24 120.6(7)
C26 C25 H25 119.7
C24 C25 H25 119.7
Cl6 C48 Cl5 109.6(5)
Cl6 C48 Cl4 110.3(5)
Cl5 C48 Cl4 108.5(5)
Cl6 C48 H48 109.5
Cl5 C48 H48 109.5
Cl4 C48 H48 109.5
C23 C24 C25 121.4(8)
C23 C24 H24 119.3
C25 C24 H24 119.3
C46 C45 C44 121.0(7)
C46 C45 H45 119.5
C44 C45 H45 119.5
Cl2 C47 Cl3 113.7(6)
Cl2 C47 Cl1 115.1(7)
Cl3 C47 Cl1 110.6(6)
Cl2 C47 H47 105.5
Cl3 C47 H47 105.5
Cl1 C47 H47 105.5
C43 C44 C45 121.2(7)
C43 C44 H44 119.4
C45 C44 H44 119.4

loop_
_geom_bond_atom_site_label_1
_geom_bond_atom_site_label_2
_geom_bond_distance
S1 N2 1.605(5)
S1 N1 1.621(5)
Cl1 C47 1.717(10)
Cl2 C47 1.693(11)
Cl5 C48 1.720(10)
Cl4 C48 1.752(9)
Cl6 C48 1.708(9)
N3 C15 1.398(7)
N3 C22 1.403(8)
N3 C12 1.436(7)
N4 C42 1.382(7)
N4 C35 1.423(7)
N4 C32 1.431(7)
N1 C1 1.334(8)
C15 C16 1.394(8)
C15 C20 1.397(7)
C7 C8 1.186(7)
C7 C6 1.455(8)
C1 C6 1.422(8)
C1 C2 1.440(8)
C11 C12 1.376(8)
C11 C10 1.383(7)
C11 H11 0.9300
C12 C13 1.397(8)
C29 C30 1.388(8)
C29 C34 1.400(8)
C29 C28 1.437(8)
C10 C9 1.377(8)
C10 H10 0.9300
N2 C2 1.343(8)
C32 C33 1.378(8)
C32 C31 1.398(8)
C30 C31 1.366(7)
C30 H30 0.9300
C42 C43 1.399(9)
C42 C41 1.407(8)
C5 C6 1.361(9)
C5 C4 1.416(8)
C5 H5 0.9300
C3 C4 1.384(8)
C3 C2 1.421(8)
C3 C27 1.436(8)
C16 C17 1.383(8)
C16 H16 0.9300
C9 C14 1.394(9)
C9 C8 1.437(8)
C22 C23 1.377(9)
C22 C21 1.407(8)
C21 C26 1.409(9)
C21 C20 1.431(8)
C13 C14 1.370(8)
C13 H13 0.9300
C43 C44 1.377(9)
C43 H43 0.9300
C40 C35 1.412(8)
C40 C39 1.427(9)
C40 C41 1.423(9)
C33 C34 1.370(7)
C33 H33 0.9300
C4 H4 0.9300
C34 H34 0.9300
C20 C19 1.400(9)
C41 C46 1.396(9)
C28 C27 1.186(8)
C14 H14 0.9300
C31 H31 0.9300
C17 C18 1.388(9)
C17 H17 0.9300
C35 C36 1.364(8)
C26 C25 1.367(10)
C26 H26 0.9300
C38 C39 1.359(9)
C38 C37 1.407(10)
C38 H38 0.9300
C36 C37 1.384(9)
C36 H36 0.9300
C19 C18 1.376(9)
C19 H19 0.9300
C37 H37 0.9300
C39 H39 0.9300
C23 C24 1.373(9)
C23 H23 0.9300
C18 H18 0.9300
C46 C45 1.368(10)
C46 H46 0.9300
C25 C24 1.392(10)
C25 H25 0.9300
C48 H48 0.9800
C24 H24 0.9300
C45 C44 1.407(10)
C45 H45 0.9300
C47 Cl3 1.705(11)
C47 H47 0.9800
C44 H44 0.9300

loop_
_geom_torsion_atom_site_label_1
_geom_torsion_atom_site_label_2
_geom_torsion_atom_site_label_3
_geom_torsion_atom_site_label_4
_geom_torsion
N2 S1 N1 C1 0.2(5)
C22 N3 C15 C16 -179.7(6)
C12 N3 C15 C16 -2.4(10)
C22 N3 C15 C20 -1.0(7)
C12 N3 C15 C20 176.3(6)
S1 N1 C1 C6 179.8(5)
S1 N1 C1 C2 -0.3(6)
C10 C11 C12 C13 1.2(9)
C10 C11 C12 N3 -177.4(5)
C15 N3 C12 C11 49.6(9)
C22 N3 C12 C11 -133.6(7)
C15 N3 C12 C13 -129.1(7)
C22 N3 C12 C13 47.7(9)
C12 C11 C10 C9 -2.1(10)
N1 S1 N2 C2 0.0(5)
C42 N4 C32 C33 -51.7(9)
C35 N4 C32 C33 130.2(6)
C42 N4 C32 C31 126.8(7)
C35 N4 C32 C31 -51.3(8)
C34 C29 C30 C31 -2.3(9)
C28 C29 C30 C31 178.3(6)
C35 N4 C42 C43 -180.0(7)
C32 N4 C42 C43 1.6(11)
C35 N4 C42 C41 0.1(7)
C32 N4 C42 C41 -178.3(6)
N3 C15 C16 C17 -179.9(6)
C20 C15 C16 C17 1.5(9)
C11 C10 C9 C14 1.9(10)
C11 C10 C9 C8 179.8(6)
S1 N2 C2 C3 179.6(5)
S1 N2 C2 C1 -0.2(6)
C4 C3 C2 N2 178.7(6)
C27 C3 C2 N2 0.9(9)
C4 C3 C2 C1 -1.4(9)
C27 C3 C2 C1 -179.2(6)
N1 C1 C2 N2 0.3(8)
C6 C1 C2 N2 -179.8(5)
N1 C1 C2 C3 -179.5(5)
C6 C1 C2 C3 0.4(9)
C15 N3 C22 C23 -174.6(7)
C12 N3 C22 C23 8.2(11)
C15 N3 C22 C21 -0.4(7)
C12 N3 C22 C21 -177.7(6)
C23 C22 C21 C26 -3.6(9)
N3 C22 C21 C26 -178.3(6)
C23 C22 C21 C20 176.3(6)
N3 C22 C21 C20 1.6(7)
C11 C12 C13 C14 -0.2(10)
N3 C12 C13 C14 178.5(6)
N4 C42 C43 C44 -178.7(6)
C41 C42 C43 C44 1.2(10)
C31 C32 C33 C34 -2.1(9)
N4 C32 C33 C34 176.4(5)
C2 C3 C4 C5 1.7(9)
C27 C3 C4 C5 179.3(6)
C6 C5 C4 C3 -0.9(10)
C32 C33 C34 C29 0.5(9)
C30 C29 C34 C33 1.7(9)
C28 C29 C34 C33 -178.9(6)
C16 C15 C20 C19 -1.1(9)
N3 C15 C20 C19 -179.9(6)
C16 C15 C20 C21 -179.2(6)
N3 C15 C20 C21 2.0(7)
C22 C21 C20 C19 -180.0(7)
C26 C21 C20 C19 0.0(13)
C22 C21 C20 C15 -2.2(7)
C26 C21 C20 C15 177.7(7)
N4 C42 C41 C46 179.1(6)
C43 C42 C41 C46 -0.8(10)
N4 C42 C41 C40 -0.4(7)
C43 C42 C41 C40 179.7(6)
C35 C40 C41 C46 -178.8(7)
C39 C40 C41 C46 2.6(13)
C35 C40 C41 C42 0.5(7)
C39 C40 C41 C42 -178.1(7)
C12 C13 C14 C9 0.0(10)
C10 C9 C14 C13 -0.8(10)
C8 C9 C14 C13 -178.7(6)
C29 C30 C31 C32 0.8(9)
C33 C32 C31 C30 1.4(10)
N4 C32 C31 C30 -177.1(5)
C4 C5 C6 C1 -0.3(9)
C4 C5 C6 C7 179.4(6)
N1 C1 C6 C5 -179.7(6)
C2 C1 C6 C5 0.5(9)
N1 C1 C6 C7 0.6(10)
C2 C1 C6 C7 -179.2(6)
C15 C16 C17 C18 -0.8(10)
C39 C40 C35 C36 0.1(9)
C41 C40 C35 C36 -178.7(6)
C39 C40 C35 N4 178.4(5)
C41 C40 C35 N4 -0.5(7)
C42 N4 C35 C36 178.3(7)
C32 N4 C35 C36 -3.4(10)
C42 N4 C35 C40 0.2(7)
C32 N4 C35 C40 178.6(5)
C22 C21 C26 C25 1.8(10)
C20 C21 C26 C25 -178.1(7)
C40 C35 C36 C37 -1.5(10)
N4 C35 C36 C37 -179.3(7)
C15 C20 C19 C18 -0.1(10)
C21 C20 C19 C18 177.4(7)
C35 C36 C37 C38 0.7(11)
C39 C38 C37 C36 1.6(12)
C37 C38 C39 C40 -3.0(11)
C35 C40 C39 C38 2.2(10)
C41 C40 C39 C38 -179.3(7)
N3 C22 C23 C24 176.5(7)
C21 C22 C23 C24 3.0(10)
C20 C19 C18 C17 0.9(11)
C16 C17 C18 C19 -0.4(11)
C42 C41 C46 C45 -0.4(10)
C40 C41 C46 C45 178.9(7)
C21 C26 C25 C24 0.3(11)
C22 C23 C24 C25 -0.7(11)
C26 C25 C24 C23 -0.9(12)
C41 C46 C45 C44 1.2(11)
C42 C43 C44 C45 -0.4(11)
C46 C45 C44 C43 -0.8(12)
